data_1528796
loop_
_publ_author_name
'Pertlik, F.'
'Zemann, J.'

_publ_section_title
;
 Neubestimmung der Kristallstruktur des Koechlinits
;
_journal_name_full 'Fortschritte der Mineralogie, Beiheft'
_journal_page_first 162
_journal_page_last 163
_journal_volume 60
_journal_year 1982
_chemical_formula_sum 'Bi2 Mo O6'
_space_group_IT_number 61
_symmetry_space_group_name_Hall '-P 2ac 2ab'
_symmetry_space_group_name_H-M 'P b c a'
_cell_angle_alpha 90
_cell_angle_beta 90
_cell_angle_gamma 90
_cell_formula_units_Z 4
_cell_length_a 5.506
_cell_length_b 16.226
_cell_length_c 5.487
_cell_volume 490.211
_citation_journal_id_ASTM FMNBB6
_cod_data_source_file Pertlik_FMNBB6_1982_602.cif
_cod_data_source_block Bi2Mo1O6
_cod_original_cell_volume 490.2105
_cod_original_formula_sum 'Bi2 Mo1 O6'
_cod_database_code 1528796

loop_
_symmetry_equiv_pos_as_xyz
x,y,z
-x+1/2,-y,z+1/2
x+1/2,-y+1/2,-z
-x,y+1/2,-z+1/2
-x,-y,-z
x-1/2,y,-z-1/2
-x-1/2,y-1/2,z
x,-y-1/2,z-1/2

loop_
_atom_site_label
_atom_site_type_symbol
_atom_site_fract_x
_atom_site_fract_y
_atom_site_fract_z
_atom_site_occupancy
_atom_site_U_iso_or_equiv
O3 O-2 0.082 0.108 0.065 1 0.0
Mo1 Mo+6 0 0 0 1 0.0
Bi1 Bi+3 0.0045 0.172 0.4801 1 0.0
O1 O-2 0.244 0.249 0.281 1 0.0
O2 O-2 0.187 0.481 0.205 1 0.0
